data_4302173
loop_
_publ_author_name
'Erin M. Broderick'
'Paula L. Diaconescu'

_publ_section_title
;
Cerium(IV) Catalysts for the Ring-Opening Polymerization of Lactide
;
_journal_name_full 'Inorganic Chemistry'
_journal_page_first 4701
_journal_page_last 4706
_journal_paper_doi 10.1021/ic802047u
_journal_volume 48
_journal_year 2009
_chemical_formula_moiety 'C48 H67 Fe N2 O4 Y'
_chemical_formula_sum 'C48 H67 Fe N2 O4 Y'
_chemical_formula_weight 880.80
_chemical_name_systematic
; 

 ? 

;
_space_group_IT_number 14
_symmetry_cell_setting monoclinic
_symmetry_space_group_name_Hall '-P 2yn'
_symmetry_space_group_name_H-M 'P 1 21/n 1'
_atom_sites_solution_hydrogens geom
_atom_sites_solution_primary direct
_atom_sites_solution_secondary difmap
_audit_creation_method SHELXL-97
_cell_angle_alpha 90.00
_cell_angle_beta 110.440(2)
_cell_angle_gamma 90.00
_cell_formula_units_Z 4
_cell_length_a 19.379(3)
_cell_length_b 10.4326(16)
_cell_length_c 24.566(4)
_cell_measurement_reflns_used 2375
_cell_measurement_temperature 110(2)
_cell_measurement_theta_max 24.70
_cell_measurement_theta_min 3.84
_cell_volume 4653.9(13)
_computing_cell_refinement 'Bruker APEX11'
_computing_data_collection 'Bruker APEX11'
_computing_data_reduction 'Bruker SAINT'
_computing_molecular_graphics 'Bruker SHELXTL'
_computing_publication_material 'Bruker SHELXTL'
_computing_structure_refinement 'SHELXL-97 (Sheldrick, 1997)'
_computing_structure_solution 'SHELXS-97 (Sheldrick, 1990)'
_diffrn_ambient_temperature 110(2)
_diffrn_measured_fraction_theta_full 0.995
_diffrn_measured_fraction_theta_max 0.995
_diffrn_measurement_device_type 'CCD area detector'
_diffrn_measurement_method 'phi and omega scans'
_diffrn_radiation_monochromator graphite
_diffrn_radiation_source 'fine-focus sealed tube'
_diffrn_radiation_type MoK\a
_diffrn_radiation_wavelength 0.71073
_diffrn_reflns_av_R_equivalents 0.0781
_diffrn_reflns_av_sigmaI/netI 0.0858
_diffrn_reflns_limit_h_max 25
_diffrn_reflns_limit_h_min -25
_diffrn_reflns_limit_k_max 13
_diffrn_reflns_limit_k_min -13
_diffrn_reflns_limit_l_max 32
_diffrn_reflns_limit_l_min -32
_diffrn_reflns_number 40635
_diffrn_reflns_theta_full 28.29
_diffrn_reflns_theta_max 28.29
_diffrn_reflns_theta_min 3.77
_exptl_absorpt_coefficient_mu 1.595
_exptl_absorpt_correction_T_max 0.9842
_exptl_absorpt_correction_T_min 0.8830
_exptl_absorpt_correction_type multi-scan
_exptl_absorpt_process_details 'Sadabs (Bruker)'
_exptl_crystal_colour yellow
_exptl_crystal_density_diffrn 1.257
_exptl_crystal_density_method 'not measured'
_exptl_crystal_description block
_exptl_crystal_F_000 1864
_exptl_crystal_size_max 0.08
_exptl_crystal_size_mid 0.04
_exptl_crystal_size_min 0.01
_refine_diff_density_max 3.660
_refine_diff_density_min -1.497
_refine_diff_density_rms 0.097
_refine_ls_extinction_method none
_refine_ls_goodness_of_fit_ref 1.021
_refine_ls_hydrogen_treatment constr
_refine_ls_matrix_type full
_refine_ls_number_parameters 520
_refine_ls_number_reflns 11496
_refine_ls_number_restraints 0
_refine_ls_restrained_S_all 1.021
_refine_ls_R_factor_all 0.1176
_refine_ls_R_factor_gt 0.0640
_refine_ls_shift/su_max 0.001
_refine_ls_shift/su_mean 0.000
_refine_ls_structure_factor_coef Fsqd
_refine_ls_weighting_details 'calc w=1/[\s^2^(Fo^2^)+(0.0589P)^2^+8.5760P] where P=(Fo^2^+2Fc^2^)/3'
_refine_ls_weighting_scheme calc
_refine_ls_wR_factor_gt 0.1332
_refine_ls_wR_factor_ref 0.1547
_reflns_number_gt 7312
_reflns_number_total 11496
_reflns_threshold_expression >2sigma(I)
_cod_data_source_file ic802047u_si_002_2.cif
_cod_data_source_block Y(salfen)(OtBu)(THF)
_cod_original_cell_volume 4653.9(12)
_cod_original_sg_symbol_H-M 'P 21/n'
_cod_database_code 4302173

loop_
_symmetry_equiv_pos_as_xyz
'x, y, z'
'-x+1/2, y+1/2, -z+1/2'
'-x, -y, -z'
'x-1/2, -y-1/2, z-1/2'

loop_
_atom_site_label
_atom_site_type_symbol
_atom_site_fract_x
_atom_site_fract_y
_atom_site_fract_z
_atom_site_U_iso_or_equiv
_atom_site_adp_type
_atom_site_occupancy
_atom_site_symmetry_multiplicity
_atom_site_calc_flag
_atom_site_refinement_flags
_atom_site_disorder_assembly
_atom_site_disorder_group
Y1 Y 0.47920(2) 0.04688(4) 0.180298(17) 0.02527(11) Uani 1 1 d . . .
Fe1 Fe 0.61034(3) 0.23243(6) 0.11290(2) 0.02233(14) Uani 1 1 d . . .
C5 C 0.5705(2) 0.0683(5) 0.0679(2) 0.0375(11) Uani 1 1 d . . .
H5A H 0.5778 -0.0205 0.0843 0.045 Uiso 1 1 calc R . .
N2 N 0.59804(16) 0.1498(3) 0.23327(13) 0.0226(7) Uani 1 1 d . . .
N1 N 0.45030(16) 0.1152(3) 0.08037(14) 0.0231(7) Uani 1 1 d . . .
O2 O 0.49248(14) 0.0259(3) 0.27154(11) 0.0252(6) Uani 1 1 d . . .
O1 O 0.36164(13) 0.0152(3) 0.13956(11) 0.0240(6) Uani 1 1 d . . .
O4 O 0.44030(15) 0.2655(3) 0.19322(11) 0.0267(6) Uani 1 1 d . . .
O3 O 0.53177(15) -0.1166(3) 0.17018(13) 0.0331(7) Uani 1 1 d . . .
C37 C 0.7258(2) -0.0365(4) 0.48986(16) 0.0266(9) Uani 1 1 d . . .
C6 C 0.6321(2) 0.2239(4) 0.20155(16) 0.0237(8) Uani 1 1 d . . .
C27 C 0.61869(19) 0.0530(4) 0.32923(16) 0.0209(8) Uani 1 1 d . . .
C31 C 0.6646(2) -0.0176(4) 0.43065(16) 0.0228(8) Uani 1 1 d . . .
C32 C 0.6760(2) 0.0375(4) 0.38348(16) 0.0214(8) Uani 1 1 d . . .
H32A H 0.7241 0.0660 0.3875 0.026 Uiso 1 1 calc R . .
C10 C 0.6968(2) 0.1921(5) 0.18868(18) 0.0327(10) Uani 1 1 d . . .
H10A H 0.7250 0.1099 0.1984 0.039 Uiso 1 1 calc R . .
C28 C 0.5463(2) 0.0105(4) 0.32162(16) 0.0212(8) Uani 1 1 d . . .
C29 C 0.5332(2) -0.0465(4) 0.37024(16) 0.0218(8) Uani 1 1 d . . .
C17 C 0.3060(2) 0.0318(4) 0.09105(16) 0.0213(8) Uani 1 1 d . . .
C3 C 0.5876(3) 0.2547(6) 0.02564(18) 0.0460(14) Uani 1 1 d . . .
H3A H 0.6090 0.3216 0.0071 0.055 Uiso 1 1 calc R . .
C14 C 0.1863(2) 0.0592(4) -0.01682(19) 0.0310(10) Uani 1 1 d . . .
C1 C 0.5107(2) 0.1499(4) 0.06368(17) 0.0286(9) Uani 1 1 d . . .
C18 C 0.2185(2) -0.0611(5) 0.13968(19) 0.0348(10) Uani 1 1 d . . .
C39 C 0.7386(2) -0.1807(4) 0.50109(19) 0.0351(10) Uani 1 1 d . . .
H39A H 0.7501 -0.2200 0.4690 0.053 Uiso 1 1 calc R . .
H39B H 0.6940 -0.2200 0.5039 0.053 Uiso 1 1 calc R . .
H39C H 0.7798 -0.1941 0.5376 0.053 Uiso 1 1 calc R . .
C30 C 0.5922(2) -0.0597(4) 0.42159(17) 0.0241(8) Uani 1 1 d . . .
H30A H 0.5833 -0.1002 0.4532 0.029 Uiso 1 1 calc R . .
C15 C 0.1764(2) 0.0113(4) 0.03369(19) 0.0293(9) Uani 1 1 d . . .
H15A H 0.1278 -0.0109 0.0312 0.035 Uiso 1 1 calc R . .
C26 C 0.6391(2) 0.1190(4) 0.28534(16) 0.0217(8) Uani 1 1 d . . .
H26A H 0.6894 0.1428 0.2963 0.026 Uiso 1 1 calc R . .
C12 C 0.3158(2) 0.0848(4) 0.04134(17) 0.0224(8) Uani 1 1 d . . .
C22 C 0.1201(2) 0.0685(4) -0.0741(2) 0.0394(12) Uani 1 1 d . . .
C11 C 0.3867(2) 0.1222(4) 0.03946(17) 0.0254(9) Uani 1 1 d . . .
H11A H 0.3865 0.1563 0.0036 0.031 Uiso 1 1 calc R . .
C35 C 0.4029(2) 0.0268(4) 0.3512(2) 0.0349(11) Uani 1 1 d . . .
H35A H 0.4003 0.0647 0.3140 0.052 Uiso 1 1 calc R . .
H35B H 0.4219 0.0905 0.3822 0.052 Uiso 1 1 calc R . .
H35C H 0.3537 -0.0006 0.3490 0.052 Uiso 1 1 calc R . .
C2 C 0.5219(2) 0.2669(5) 0.03822(18) 0.0403(12) Uani 1 1 d . . .
H2A H 0.4890 0.3437 0.0303 0.048 Uiso 1 1 calc R . .
C40 C 0.7021(2) 0.0241(5) 0.53741(18) 0.0411(12) Uani 1 1 d . . .
H40A H 0.6927 0.1157 0.5294 0.062 Uiso 1 1 calc R . .
H40B H 0.7414 0.0131 0.5752 0.062 Uiso 1 1 calc R . .
H40C H 0.6572 -0.0178 0.5380 0.062 Uiso 1 1 calc R . .
C36 C 0.4530(2) -0.1519(4) 0.42071(19) 0.0327(10) Uani 1 1 d . . .
H36A H 0.4877 -0.2237 0.4316 0.049 Uiso 1 1 calc R . .
H36B H 0.4031 -0.1831 0.4145 0.049 Uiso 1 1 calc R . .
H36C H 0.4668 -0.0879 0.4519 0.049 Uiso 1 1 calc R . .
C38 C 0.7977(2) 0.0278(4) 0.49175(19) 0.0333(10) Uani 1 1 d . . .
H38A H 0.7888 0.1192 0.4829 0.050 Uiso 1 1 calc R . .
H38B H 0.8153 -0.0123 0.4630 0.050 Uiso 1 1 calc R . .
H38C H 0.8348 0.0176 0.5306 0.050 Uiso 1 1 calc R . .
C13 C 0.2556(2) 0.0964(4) -0.01140(18) 0.0278(9) Uani 1 1 d . . .
H13A H 0.2639 0.1314 -0.0443 0.033 Uiso 1 1 calc R . .
C16 C 0.2325(2) -0.0055(4) 0.08666(18) 0.0261(9) Uani 1 1 d . . .
C20 C 0.2614(3) -0.1866(5) 0.1596(2) 0.0391(11) Uani 1 1 d . . .
H20A H 0.2432 -0.2513 0.1290 0.059 Uiso 1 1 calc R . .
H20B H 0.2545 -0.2172 0.1950 0.059 Uiso 1 1 calc R . .
H20C H 0.3139 -0.1713 0.1674 0.059 Uiso 1 1 calc R . .
C47 C 0.4325(3) 0.4543(5) 0.2417(2) 0.0440(12) Uani 1 1 d . . .
H47A H 0.4716 0.5095 0.2369 0.053 Uiso 1 1 calc R . .
H47B H 0.4186 0.4871 0.2743 0.053 Uiso 1 1 calc R . .
C34 C 0.4262(2) -0.1905(4) 0.31580(19) 0.0345(10) Uani 1 1 d . . .
H34A H 0.4587 -0.2655 0.3250 0.052 Uiso 1 1 calc R . .
H34B H 0.4253 -0.1532 0.2789 0.052 Uiso 1 1 calc R . .
H34C H 0.3763 -0.2165 0.3125 0.052 Uiso 1 1 calc R . .
C33 C 0.4551(2) -0.0905(4) 0.36443(17) 0.0249(9) Uani 1 1 d . . .
C7 C 0.6094(2) 0.3491(4) 0.17960(18) 0.0323(10) Uani 1 1 d . . .
H7A H 0.5660 0.3969 0.1821 0.039 Uiso 1 1 calc R . .
C8 C 0.6606(3) 0.3949(4) 0.15426(19) 0.0357(11) Uani 1 1 d . . .
H8A H 0.6589 0.4807 0.1357 0.043 Uiso 1 1 calc R . .
C9 C 0.7134(2) 0.2997(5) 0.15926(18) 0.0356(11) Uani 1 1 d . . .
H9A H 0.7556 0.3059 0.1449 0.043 Uiso 1 1 calc R . .
C41 C 0.5668(3) -0.2376(5) 0.1764(2) 0.0437(12) Uani 1 1 d . . .
C4 C 0.6176(3) 0.1330(6) 0.0438(2) 0.0480(14) Uani 1 1 d . . .
H4A H 0.6637 0.0976 0.0401 0.058 Uiso 1 1 calc R . .
C44 C 0.5807(3) -0.2863(5) 0.2367(2) 0.0564(15) Uani 1 1 d . . .
H44A H 0.5338 -0.2929 0.2434 0.085 Uiso 1 1 calc R . .
H44B H 0.6134 -0.2268 0.2649 0.085 Uiso 1 1 calc R . .
H44C H 0.6039 -0.3710 0.2412 0.085 Uiso 1 1 calc R . .
C19 C 0.2418(3) 0.0370(5) 0.1900(2) 0.0452(12) Uani 1 1 d . . .
H19A H 0.2947 0.0541 0.2014 0.068 Uiso 1 1 calc R . .
H19B H 0.2311 0.0021 0.2232 0.068 Uiso 1 1 calc R . .
H19C H 0.2143 0.1169 0.1772 0.068 Uiso 1 1 calc R . .
C46 C 0.3663(3) 0.4457(6) 0.1859(2) 0.0656(18) Uani 1 1 d . . .
H46A H 0.3213 0.4236 0.1942 0.079 Uiso 1 1 calc R . .
H46B H 0.3582 0.5280 0.1645 0.079 Uiso 1 1 calc R . .
C24 C 0.1467(3) 0.0877(5) -0.1256(2) 0.0522(14) Uani 1 1 d . . .
H24A H 0.1044 0.0842 -0.1621 0.078 Uiso 1 1 calc R . .
H24B H 0.1817 0.0198 -0.1255 0.078 Uiso 1 1 calc R . .
H24C H 0.1709 0.1714 -0.1222 0.078 Uiso 1 1 calc R . .
C25 C 0.0754(3) -0.0561(5) -0.0852(2) 0.0644(18) Uani 1 1 d . . .
H25A H 0.0570 -0.0710 -0.0533 0.097 Uiso 1 1 calc R . .
H25B H 0.1068 -0.1279 -0.0875 0.097 Uiso 1 1 calc R . .
H25C H 0.0337 -0.0492 -0.1219 0.097 Uiso 1 1 calc R . .
C45 C 0.3854(3) 0.3421(5) 0.1519(2) 0.0503(14) Uani 1 1 d . . .
H45A H 0.3414 0.2898 0.1311 0.060 Uiso 1 1 calc R . .
H45B H 0.4049 0.3790 0.1230 0.060 Uiso 1 1 calc R . .
C48 C 0.4559(3) 0.3179(5) 0.2506(2) 0.0444(12) Uani 1 1 d . . .
H48A H 0.5092 0.3115 0.2735 0.053 Uiso 1 1 calc R . .
H48B H 0.4281 0.2714 0.2714 0.053 Uiso 1 1 calc R . .
C21 C 0.1367(2) -0.0918(6) 0.1262(2) 0.0554(15) Uani 1 1 d . . .
H21A H 0.1198 -0.1516 0.0934 0.083 Uiso 1 1 calc R . .
H21B H 0.1079 -0.0126 0.1162 0.083 Uiso 1 1 calc R . .
H21C H 0.1302 -0.1309 0.1604 0.083 Uiso 1 1 calc R . .
C23 C 0.0704(2) 0.1796(5) -0.0716(2) 0.0489(13) Uani 1 1 d . . .
H23A H 0.0530 0.1668 -0.0390 0.073 Uiso 1 1 calc R . .
H23B H 0.0281 0.1836 -0.1079 0.073 Uiso 1 1 calc R . .
H23C H 0.0982 0.2601 -0.0660 0.073 Uiso 1 1 calc R . .
C43 C 0.5149(4) -0.3246(5) 0.1317(2) 0.070(2) Uani 1 1 d . . .
H43A H 0.4680 -0.3296 0.1383 0.106 Uiso 1 1 calc R . .
H43B H 0.5366 -0.4104 0.1349 0.106 Uiso 1 1 calc R . .
H43C H 0.5065 -0.2904 0.0927 0.106 Uiso 1 1 calc R . .
C42 C 0.6403(3) -0.2242(6) 0.1669(4) 0.082(2) Uani 1 1 d . . .
H42A H 0.6313 -0.2047 0.1260 0.122 Uiso 1 1 calc R . .
H42B H 0.6679 -0.3047 0.1774 0.122 Uiso 1 1 calc R . .
H42C H 0.6689 -0.1547 0.1913 0.122 Uiso 1 1 calc R . .

loop_
_atom_site_aniso_label
_atom_site_aniso_U_11
_atom_site_aniso_U_22
_atom_site_aniso_U_33
_atom_site_aniso_U_23
_atom_site_aniso_U_13
_atom_site_aniso_U_12
Y1 0.01728(18) 0.0342(2) 0.0219(2) 0.00462(18) 0.00389(14) -0.00236(17)
Fe1 0.0201(3) 0.0277(3) 0.0210(3) -0.0027(2) 0.0094(2) -0.0046(2)
C5 0.031(2) 0.045(3) 0.045(3) -0.022(2) 0.023(2) -0.014(2)
N2 0.0196(16) 0.0284(19) 0.0215(17) 0.0030(14) 0.0093(13) 0.0001(14)
N1 0.0187(16) 0.0281(19) 0.0237(17) -0.0038(14) 0.0087(14) -0.0064(14)
O2 0.0201(13) 0.0328(17) 0.0213(14) 0.0046(12) 0.0055(11) -0.0007(12)
O1 0.0162(13) 0.0330(16) 0.0209(14) 0.0007(11) 0.0040(11) -0.0002(11)
O4 0.0273(14) 0.0290(16) 0.0191(13) -0.0030(12) 0.0021(11) 0.0045(12)
O3 0.0296(16) 0.0257(16) 0.0431(18) 0.0012(13) 0.0114(14) 0.0077(13)
C37 0.026(2) 0.033(2) 0.0197(19) 0.0001(17) 0.0075(16) 0.0047(18)
C6 0.0207(19) 0.030(2) 0.0195(19) -0.0020(16) 0.0054(16) -0.0080(16)
C27 0.0201(18) 0.022(2) 0.0212(19) 0.0006(16) 0.0078(15) 0.0013(16)
C31 0.0244(19) 0.026(2) 0.0195(19) -0.0009(15) 0.0090(16) 0.0074(16)
C32 0.0179(17) 0.024(2) 0.0224(19) 0.0000(16) 0.0079(15) 0.0038(16)
C10 0.020(2) 0.046(3) 0.032(2) 0.006(2) 0.0076(18) 0.0001(19)
C28 0.0205(18) 0.023(2) 0.022(2) 0.0013(15) 0.0098(16) 0.0035(15)
C29 0.0237(19) 0.021(2) 0.024(2) 0.0006(16) 0.0132(16) 0.0017(16)
C17 0.0177(17) 0.020(2) 0.0235(19) -0.0049(16) 0.0034(15) -0.0004(15)
C3 0.036(3) 0.081(4) 0.020(2) 0.003(2) 0.0071(19) -0.030(3)
C14 0.023(2) 0.023(2) 0.036(2) -0.0006(18) -0.0032(18) -0.0015(17)
C1 0.022(2) 0.044(3) 0.020(2) -0.0047(18) 0.0077(16) -0.0078(18)
C18 0.020(2) 0.052(3) 0.033(2) -0.005(2) 0.0101(18) -0.007(2)
C39 0.029(2) 0.044(3) 0.029(2) 0.008(2) 0.0063(19) 0.005(2)
C30 0.028(2) 0.025(2) 0.022(2) 0.0013(16) 0.0125(16) 0.0049(17)
C15 0.0165(18) 0.025(2) 0.040(2) 0.0010(18) 0.0024(17) -0.0044(16)
C26 0.0156(17) 0.025(2) 0.023(2) -0.0061(16) 0.0059(15) -0.0008(15)
C12 0.0202(18) 0.018(2) 0.027(2) -0.0047(16) 0.0056(16) -0.0021(15)
C22 0.029(2) 0.036(3) 0.038(3) 0.008(2) -0.0086(19) -0.0093(19)
C11 0.028(2) 0.024(2) 0.023(2) -0.0030(16) 0.0074(17) -0.0049(17)
C35 0.024(2) 0.041(3) 0.045(3) 0.013(2) 0.0172(19) 0.0085(19)
C2 0.029(2) 0.060(3) 0.026(2) 0.013(2) 0.0016(19) -0.013(2)
C40 0.029(2) 0.067(4) 0.023(2) -0.010(2) 0.0046(18) 0.006(2)
C36 0.030(2) 0.037(3) 0.036(2) 0.008(2) 0.019(2) -0.0013(19)
C38 0.027(2) 0.040(3) 0.028(2) -0.0011(19) 0.0027(18) 0.0000(19)
C13 0.028(2) 0.025(2) 0.025(2) 0.0040(17) 0.0014(17) -0.0022(17)
C16 0.0185(19) 0.026(2) 0.032(2) -0.0041(17) 0.0070(17) -0.0027(16)
C20 0.039(3) 0.045(3) 0.034(2) 0.005(2) 0.013(2) -0.015(2)
C47 0.052(3) 0.039(3) 0.040(3) -0.008(2) 0.016(2) 0.000(2)
C34 0.030(2) 0.037(3) 0.038(3) 0.002(2) 0.013(2) -0.0101(19)
C33 0.0211(19) 0.028(2) 0.027(2) 0.0047(17) 0.0100(17) 0.0008(16)
C7 0.044(3) 0.029(2) 0.031(2) -0.0053(19) 0.022(2) -0.002(2)
C8 0.057(3) 0.028(2) 0.029(2) -0.0051(19) 0.024(2) -0.017(2)
C9 0.025(2) 0.058(3) 0.025(2) -0.002(2) 0.0087(18) -0.018(2)
C41 0.042(3) 0.036(3) 0.053(3) 0.007(2) 0.017(2) 0.007(2)
C4 0.037(3) 0.070(4) 0.046(3) -0.032(3) 0.026(2) -0.021(3)
C44 0.054(3) 0.044(3) 0.056(3) 0.004(3) 0.000(3) 0.010(3)
C19 0.036(3) 0.060(3) 0.047(3) -0.010(3) 0.025(2) -0.003(2)
C46 0.064(4) 0.063(4) 0.050(3) -0.021(3) -0.005(3) 0.028(3)
C24 0.045(3) 0.056(3) 0.033(3) 0.004(2) -0.015(2) -0.004(3)
C25 0.053(3) 0.045(3) 0.057(3) 0.014(3) -0.028(3) -0.020(3)
C45 0.056(3) 0.044(3) 0.035(3) -0.005(2) -0.004(2) 0.018(3)
C48 0.055(3) 0.046(3) 0.030(3) -0.010(2) 0.012(2) 0.007(2)
C21 0.027(2) 0.086(4) 0.057(3) 0.004(3) 0.020(2) -0.019(3)
C23 0.025(2) 0.048(3) 0.059(3) 0.013(3) -0.005(2) -0.003(2)
C43 0.093(5) 0.044(3) 0.045(3) -0.007(3) -0.014(3) 0.025(3)
C42 0.065(4) 0.058(4) 0.132(6) 0.017(4) 0.047(4) 0.030(3)

loop_
_atom_type_symbol
_atom_type_description
_atom_type_scat_dispersion_real
_atom_type_scat_dispersion_imag
_atom_type_scat_source
C C 0.0033 0.0016 'International Tables Vol C Tables 4.2.6.8 and 6.1.1.4'
H H 0.0000 0.0000 'International Tables Vol C Tables 4.2.6.8 and 6.1.1.4'
N N 0.0061 0.0033 'International Tables Vol C Tables 4.2.6.8 and 6.1.1.4'
O O 0.0106 0.0060 'International Tables Vol C Tables 4.2.6.8 and 6.1.1.4'
Fe Fe 0.3463 0.8444 'International Tables Vol C Tables 4.2.6.8 and 6.1.1.4'
Y Y -2.7962 3.5667 'International Tables Vol C Tables 4.2.6.8 and 6.1.1.4'

loop_
_geom_angle_atom_site_label_1
_geom_angle_atom_site_label_2
_geom_angle_atom_site_label_3
_geom_angle
_geom_angle_site_symmetry_1
_geom_angle_site_symmetry_3
_geom_angle_publ_flag
O3 Y1 O1 107.71(11) . . ?
O3 Y1 O2 99.01(11) . . ?
O1 Y1 O2 100.79(10) . . ?
O3 Y1 N1 94.05(12) . . ?
O1 Y1 N1 75.16(10) . . ?
O2 Y1 N1 166.94(11) . . ?
O3 Y1 O4 167.89(10) . . ?
O1 Y1 O4 83.16(10) . . ?
O2 Y1 O4 83.77(10) . . ?
N1 Y1 O4 83.42(10) . . ?
O3 Y1 N2 90.81(11) . . ?
O1 Y1 N2 161.47(11) . . ?
O2 Y1 N2 75.35(10) . . ?
N1 Y1 N2 104.45(10) . . ?
O4 Y1 N2 78.43(10) . . ?
C4 Fe1 C5 40.79(18) . . ?
C4 Fe1 C8 132.76(18) . . ?
C5 Fe1 C8 173.03(17) . . ?
C4 Fe1 C3 40.2(2) . . ?
C5 Fe1 C3 68.0(2) . . ?
C8 Fe1 C3 108.56(19) . . ?
C4 Fe1 C7 173.39(19) . . ?
C5 Fe1 C7 145.73(17) . . ?
C8 Fe1 C7 40.81(16) . . ?
C3 Fe1 C7 135.5(2) . . ?
C4 Fe1 C9 107.51(18) . . ?
C5 Fe1 C9 134.51(19) . . ?
C8 Fe1 C9 40.08(19) . . ?
C3 Fe1 C9 110.84(17) . . ?
C7 Fe1 C9 68.29(18) . . ?
C4 Fe1 C2 67.9(2) . . ?
C5 Fe1 C2 67.9(2) . . ?
C8 Fe1 C2 113.8(2) . . ?
C3 Fe1 C2 40.39(18) . . ?
C7 Fe1 C2 111.9(2) . . ?
C9 Fe1 C2 141.56(18) . . ?
C4 Fe1 C10 112.2(2) . . ?
C5 Fe1 C10 110.6(2) . . ?
C8 Fe1 C10 67.94(19) . . ?
C3 Fe1 C10 141.04(18) . . ?
C7 Fe1 C10 68.32(18) . . ?
C9 Fe1 C10 40.70(17) . . ?
C2 Fe1 C10 177.74(18) . . ?
C4 Fe1 C6 143.8(2) . . ?
C5 Fe1 C6 115.71(18) . . ?
C8 Fe1 C6 68.00(16) . . ?
C3 Fe1 C6 175.9(2) . . ?
C7 Fe1 C6 40.42(17) . . ?
C9 Fe1 C6 68.21(15) . . ?
C2 Fe1 C6 138.17(17) . . ?
C10 Fe1 C6 40.59(15) . . ?
C4 Fe1 C1 67.85(17) . . ?
C5 Fe1 C1 40.14(17) . . ?
C8 Fe1 C1 145.15(19) . . ?
C3 Fe1 C1 67.65(16) . . ?
C7 Fe1 C1 116.58(17) . . ?
C9 Fe1 C1 174.61(19) . . ?
C2 Fe1 C1 40.25(17) . . ?
C10 Fe1 C1 137.54(18) . . ?
C6 Fe1 C1 113.69(15) . . ?
C1 C5 C4 108.2(5) . . ?
C1 C5 Fe1 71.3(2) . . ?
C4 C5 Fe1 69.5(3) . . ?
C1 C5 H5A 125.9 . . ?
C4 C5 H5A 125.9 . . ?
Fe1 C5 H5A 125.9 . . ?
C26 N2 C6 116.0(3) . . ?
C26 N2 Y1 123.7(3) . . ?
C6 N2 Y1 118.5(2) . . ?
C11 N1 C1 114.9(3) . . ?
C11 N1 Y1 128.6(3) . . ?
C1 N1 Y1 116.5(2) . . ?
C28 O2 Y1 138.2(2) . . ?
C17 O1 Y1 142.9(2) . . ?
C45 O4 C48 109.4(3) . . ?
C45 O4 Y1 127.7(2) . . ?
C48 O4 Y1 120.6(2) . . ?
C41 O3 Y1 166.0(3) . . ?
C38 C37 C40 107.9(4) . . ?
C38 C37 C39 109.7(3) . . ?
C40 C37 C39 109.8(4) . . ?
C38 C37 C31 111.5(3) . . ?
C40 C37 C31 109.3(3) . . ?
C39 C37 C31 108.6(3) . . ?
N2 C6 C7 124.7(4) . . ?
N2 C6 C10 127.4(4) . . ?
C7 C6 C10 107.8(4) . . ?
N2 C6 Fe1 129.8(3) . . ?
C7 C6 Fe1 68.9(2) . . ?
C10 C6 Fe1 69.6(2) . . ?
C32 C27 C28 120.2(3) . . ?
C32 C27 C26 115.3(3) . . ?
C28 C27 C26 124.4(3) . . ?
C32 C31 C30 116.1(3) . . ?
C32 C31 C37 123.5(3) . . ?
C30 C31 C37 120.4(3) . . ?
C31 C32 C27 122.4(3) . . ?
C31 C32 H32A 118.8 . . ?
C27 C32 H32A 118.8 . . ?
C9 C10 C6 107.3(4) . . ?
C9 C10 Fe1 68.9(2) . . ?
C6 C10 Fe1 69.8(2) . . ?
C9 C10 H10A 126.3 . . ?
C6 C10 H10A 126.3 . . ?
Fe1 C10 H10A 126.3 . . ?
O2 C28 C27 120.6(3) . . ?
O2 C28 C29 121.1(3) . . ?
C27 C28 C29 118.3(3) . . ?
C30 C29 C28 118.1(3) . . ?
C30 C29 C33 121.8(3) . . ?
C28 C29 C33 120.0(3) . . ?
O1 C17 C12 121.5(3) . . ?
O1 C17 C16 120.6(3) . . ?
C12 C17 C16 117.9(3) . . ?
C4 C3 C2 108.4(4) . . ?
C4 C3 Fe1 69.5(3) . . ?
C2 C3 Fe1 70.3(2) . . ?
C4 C3 H3A 125.8 . . ?
C2 C3 H3A 125.8 . . ?
Fe1 C3 H3A 125.8 . . ?
C13 C14 C15 116.6(4) . . ?
C13 C14 C22 123.3(4) . . ?
C15 C14 C22 120.1(4) . . ?
C5 C1 N1 124.3(4) . . ?
C5 C1 C2 107.7(4) . . ?
N1 C1 C2 127.9(4) . . ?
C5 C1 Fe1 68.6(2) . . ?
N1 C1 Fe1 129.3(3) . . ?
C2 C1 Fe1 69.3(2) . . ?
C16 C18 C21 111.8(4) . . ?
C16 C18 C20 110.8(3) . . ?
C21 C18 C20 107.1(4) . . ?
C16 C18 C19 109.9(4) . . ?
C21 C18 C19 107.6(4) . . ?
C20 C18 C19 109.6(4) . . ?
C37 C39 H39A 109.5 . . ?
C37 C39 H39B 109.5 . . ?
H39A C39 H39B 109.5 . . ?
C37 C39 H39C 109.5 . . ?
H39A C39 H39C 109.5 . . ?
H39B C39 H39C 109.5 . . ?
C29 C30 C31 124.9(4) . . ?
C29 C30 H30A 117.5 . . ?
C31 C30 H30A 117.5 . . ?
C16 C15 C14 124.6(4) . . ?
C16 C15 H15A 117.7 . . ?
C14 C15 H15A 117.7 . . ?
N2 C26 C27 128.6(3) . . ?
N2 C26 H26A 115.7 . . ?
C27 C26 H26A 115.7 . . ?
C17 C12 C13 120.6(3) . . ?
C17 C12 C11 123.3(3) . . ?
C13 C12 C11 115.9(4) . . ?
C23 C22 C25 109.0(4) . . ?
C23 C22 C24 109.5(4) . . ?
C25 C22 C24 107.2(5) . . ?
C23 C22 C14 110.2(4) . . ?
C25 C22 C14 110.3(4) . . ?
C24 C22 C14 110.5(4) . . ?
N1 C11 C12 128.3(4) . . ?
N1 C11 H11A 115.9 . . ?
C12 C11 H11A 115.9 . . ?
C33 C35 H35A 109.5 . . ?
C33 C35 H35B 109.5 . . ?
H35A C35 H35B 109.5 . . ?
C33 C35 H35C 109.5 . . ?
H35A C35 H35C 109.5 . . ?
H35B C35 H35C 109.5 . . ?
C3 C2 C1 107.7(5) . . ?
C3 C2 Fe1 69.3(3) . . ?
C1 C2 Fe1 70.4(2) . . ?
C3 C2 H2A 126.1 . . ?
C1 C2 H2A 126.1 . . ?
Fe1 C2 H2A 126.1 . . ?
C37 C40 H40A 109.5 . . ?
C37 C40 H40B 109.5 . . ?
H40A C40 H40B 109.5 . . ?
C37 C40 H40C 109.5 . . ?
H40A C40 H40C 109.5 . . ?
H40B C40 H40C 109.5 . . ?
C33 C36 H36A 109.5 . . ?
C33 C36 H36B 109.5 . . ?
H36A C36 H36B 109.5 . . ?
C33 C36 H36C 109.5 . . ?
H36A C36 H36C 109.5 . . ?
H36B C36 H36C 109.5 . . ?
C37 C38 H38A 109.5 . . ?
C37 C38 H38B 109.5 . . ?
H38A C38 H38B 109.5 . . ?
C37 C38 H38C 109.5 . . ?
H38A C38 H38C 109.5 . . ?
H38B C38 H38C 109.5 . . ?
C14 C13 C12 122.4(4) . . ?
C14 C13 H13A 118.8 . . ?
C12 C13 H13A 118.8 . . ?
C15 C16 C17 117.8(4) . . ?
C15 C16 C18 122.1(4) . . ?
C17 C16 C18 120.1(3) . . ?
C18 C20 H20A 109.5 . . ?
C18 C20 H20B 109.5 . . ?
H20A C20 H20B 109.5 . . ?
C18 C20 H20C 109.5 . . ?
H20A C20 H20C 109.5 . . ?
H20B C20 H20C 109.5 . . ?
C48 C47 C46 101.2(4) . . ?
C48 C47 H47A 111.5 . . ?
C46 C47 H47A 111.5 . . ?
C48 C47 H47B 111.5 . . ?
C46 C47 H47B 111.5 . . ?
H47A C47 H47B 109.3 . . ?
C33 C34 H34A 109.5 . . ?
C33 C34 H34B 109.5 . . ?
H34A C34 H34B 109.5 . . ?
C33 C34 H34C 109.5 . . ?
H34A C34 H34C 109.5 . . ?
H34B C34 H34C 109.5 . . ?
C34 C33 C36 107.4(3) . . ?
C34 C33 C29 110.7(3) . . ?
C36 C33 C29 112.0(3) . . ?
C34 C33 C35 109.9(3) . . ?
C36 C33 C35 107.3(3) . . ?
C29 C33 C35 109.4(3) . . ?
C6 C7 C8 107.7(4) . . ?
C6 C7 Fe1 70.7(2) . . ?
C8 C7 Fe1 69.4(2) . . ?
C6 C7 H7A 126.2 . . ?
C8 C7 H7A 126.2 . . ?
Fe1 C7 H7A 126.2 . . ?
C9 C8 C7 108.8(4) . . ?
C9 C8 Fe1 70.2(2) . . ?
C7 C8 Fe1 69.8(2) . . ?
C9 C8 H8A 125.6 . . ?
C7 C8 H8A 125.6 . . ?
Fe1 C8 H8A 125.6 . . ?
C8 C9 C10 108.3(4) . . ?
C8 C9 Fe1 69.7(2) . . ?
C10 C9 Fe1 70.4(2) . . ?
C8 C9 H9A 125.8 . . ?
C10 C9 H9A 125.8 . . ?
Fe1 C9 H9A 125.8 . . ?
O3 C41 C44 108.8(4) . . ?
O3 C41 C43 106.6(4) . . ?
C44 C41 C43 111.1(5) . . ?
O3 C41 C42 109.8(4) . . ?
C44 C41 C42 109.1(5) . . ?
C43 C41 C42 111.4(5) . . ?
C3 C4 C5 107.9(4) . . ?
C3 C4 Fe1 70.3(3) . . ?
C5 C4 Fe1 69.7(2) . . ?
C3 C4 H4A 126.0 . . ?
C5 C4 H4A 126.0 . . ?
Fe1 C4 H4A 126.0 . . ?
C41 C44 H44A 109.5 . . ?
C41 C44 H44B 109.5 . . ?
H44A C44 H44B 109.5 . . ?
C41 C44 H44C 109.5 . . ?
H44A C44 H44C 109.5 . . ?
H44B C44 H44C 109.5 . . ?
C18 C19 H19A 109.5 . . ?
C18 C19 H19B 109.5 . . ?
H19A C19 H19B 109.5 . . ?
C18 C19 H19C 109.5 . . ?
H19A C19 H19C 109.5 . . ?
H19B C19 H19C 109.5 . . ?
C45 C46 C47 104.6(4) . . ?
C45 C46 H46A 110.8 . . ?
C47 C46 H46A 110.8 . . ?
C45 C46 H46B 110.8 . . ?
C47 C46 H46B 110.8 . . ?
H46A C46 H46B 108.9 . . ?
C22 C24 H24A 109.5 . . ?
C22 C24 H24B 109.5 . . ?
H24A C24 H24B 109.5 . . ?
C22 C24 H24C 109.5 . . ?
H24A C24 H24C 109.5 . . ?
H24B C24 H24C 109.5 . . ?
C22 C25 H25A 109.5 . . ?
C22 C25 H25B 109.5 . . ?
H25A C25 H25B 109.5 . . ?
C22 C25 H25C 109.5 . . ?
H25A C25 H25C 109.5 . . ?
H25B C25 H25C 109.5 . . ?
O4 C45 C46 106.0(4) . . ?
O4 C45 H45A 110.5 . . ?
C46 C45 H45A 110.5 . . ?
O4 C45 H45B 110.5 . . ?
C46 C45 H45B 110.5 . . ?
H45A C45 H45B 108.7 . . ?
O4 C48 C47 105.7(4) . . ?
O4 C48 H48A 110.6 . . ?
C47 C48 H48A 110.6 . . ?
O4 C48 H48B 110.6 . . ?
C47 C48 H48B 110.6 . . ?
H48A C48 H48B 108.7 . . ?
C18 C21 H21A 109.5 . . ?
C18 C21 H21B 109.5 . . ?
H21A C21 H21B 109.5 . . ?
C18 C21 H21C 109.5 . . ?
H21A C21 H21C 109.5 . . ?
H21B C21 H21C 109.5 . . ?
C22 C23 H23A 109.5 . . ?
C22 C23 H23B 109.5 . . ?
H23A C23 H23B 109.5 . . ?
C22 C23 H23C 109.5 . . ?
H23A C23 H23C 109.5 . . ?
H23B C23 H23C 109.5 . . ?
C41 C43 H43A 109.5 . . ?
C41 C43 H43B 109.5 . . ?
H43A C43 H43B 109.5 . . ?
C41 C43 H43C 109.5 . . ?
H43A C43 H43C 109.5 . . ?
H43B C43 H43C 109.5 . . ?
C41 C42 H42A 109.5 . . ?
C41 C42 H42B 109.5 . . ?
H42A C42 H42B 109.5 . . ?
C41 C42 H42C 109.5 . . ?
H42A C42 H42C 109.5 . . ?
H42B C42 H42C 109.5 . . ?

loop_
_geom_bond_atom_site_label_1
_geom_bond_atom_site_label_2
_geom_bond_distance
_geom_bond_site_symmetry_2
_geom_bond_publ_flag
Y1 O3 2.046(3) . ?
Y1 O1 2.170(2) . ?
Y1 O2 2.176(3) . ?
Y1 N1 2.426(3) . ?
Y1 O4 2.458(3) . ?
Y1 N2 2.461(3) . ?
Fe1 C4 2.035(4) . ?
Fe1 C5 2.038(4) . ?
Fe1 C8 2.040(4) . ?
Fe1 C3 2.045(4) . ?
Fe1 C7 2.046(4) . ?
Fe1 C9 2.047(4) . ?
Fe1 C2 2.059(4) . ?
Fe1 C10 2.067(4) . ?
Fe1 C6 2.070(4) . ?
Fe1 C1 2.073(4) . ?
C5 C1 1.411(6) . ?
C5 C4 1.419(6) . ?
C5 H5A 1.0000 . ?
N2 C26 1.289(5) . ?
N2 C6 1.414(5) . ?
N1 C11 1.293(5) . ?
N1 C1 1.417(5) . ?
O2 C28 1.316(4) . ?
O1 C17 1.309(4) . ?
O4 C45 1.431(5) . ?
O4 C48 1.442(5) . ?
O3 C41 1.416(5) . ?
C37 C38 1.531(6) . ?
C37 C40 1.533(6) . ?
C37 C39 1.534(6) . ?
C37 C31 1.535(5) . ?
C6 C7 1.422(6) . ?
C6 C10 1.435(5) . ?
C27 C32 1.415(5) . ?
C27 C28 1.420(5) . ?
C27 C26 1.446(5) . ?
C31 C32 1.379(5) . ?
C31 C30 1.412(5) . ?
C32 H32A 0.9500 . ?
C10 C9 1.430(6) . ?
C10 H10A 1.0000 . ?
C28 C29 1.434(5) . ?
C29 C30 1.382(5) . ?
C29 C33 1.541(5) . ?
C17 C12 1.412(5) . ?
C17 C16 1.444(5) . ?
C3 C4 1.404(8) . ?
C3 C2 1.417(6) . ?
C3 H3A 1.0000 . ?
C14 C13 1.359(6) . ?
C14 C15 1.411(6) . ?
C14 C22 1.541(6) . ?
C1 C2 1.422(6) . ?
C18 C16 1.534(6) . ?
C18 C21 1.536(6) . ?
C18 C20 1.536(7) . ?
C18 C19 1.545(6) . ?
C39 H39A 0.9800 . ?
C39 H39B 0.9800 . ?
C39 H39C 0.9800 . ?
C30 H30A 0.9500 . ?
C15 C16 1.385(6) . ?
C15 H15A 0.9500 . ?
C26 H26A 0.9500 . ?
C12 C13 1.414(5) . ?
C12 C11 1.444(5) . ?
C22 C23 1.523(7) . ?
C22 C25 1.534(6) . ?
C22 C24 1.536(7) . ?
C11 H11A 0.9500 . ?
C35 C33 1.547(6) . ?
C35 H35A 0.9800 . ?
C35 H35B 0.9800 . ?
C35 H35C 0.9800 . ?
C2 H2A 1.0000 . ?
C40 H40A 0.9800 . ?
C40 H40B 0.9800 . ?
C40 H40C 0.9800 . ?
C36 C33 1.537(5) . ?
C36 H36A 0.9800 . ?
C36 H36B 0.9800 . ?
C36 H36C 0.9800 . ?
C38 H38A 0.9800 . ?
C38 H38B 0.9800 . ?
C38 H38C 0.9800 . ?
C13 H13A 0.9500 . ?
C20 H20A 0.9800 . ?
C20 H20B 0.9800 . ?
C20 H20C 0.9800 . ?
C47 C48 1.487(7) . ?
C47 C46 1.518(7) . ?
C47 H47A 0.9900 . ?
C47 H47B 0.9900 . ?
C34 C33 1.537(6) . ?
C34 H34A 0.9800 . ?
C34 H34B 0.9800 . ?
C34 H34C 0.9800 . ?
C7 C8 1.425(6) . ?
C7 H7A 1.0000 . ?
C8 C9 1.400(7) . ?
C8 H8A 1.0000 . ?
C9 H9A 1.0000 . ?
C41 C44 1.499(7) . ?
C41 C43 1.506(7) . ?
C41 C42 1.527(8) . ?
C4 H4A 1.0000 . ?
C44 H44A 0.9800 . ?
C44 H44B 0.9800 . ?
C44 H44C 0.9800 . ?
C19 H19A 0.9800 . ?
C19 H19B 0.9800 . ?
C19 H19C 0.9800 . ?
C46 C45 1.490(7) . ?
C46 H46A 0.9900 . ?
C46 H46B 0.9900 . ?
C24 H24A 0.9800 . ?
C24 H24B 0.9800 . ?
C24 H24C 0.9800 . ?
C25 H25A 0.9800 . ?
C25 H25B 0.9800 . ?
C25 H25C 0.9800 . ?
C45 H45A 0.9900 . ?
C45 H45B 0.9900 . ?
C48 H48A 0.9900 . ?
C48 H48B 0.9900 . ?
C21 H21A 0.9800 . ?
C21 H21B 0.9800 . ?
C21 H21C 0.9800 . ?
C23 H23A 0.9800 . ?
C23 H23B 0.9800 . ?
C23 H23C 0.9800 . ?
C43 H43A 0.9800 . ?
C43 H43B 0.9800 . ?
C43 H43C 0.9800 . ?
C42 H42A 0.9800 . ?
C42 H42B 0.9800 . ?
C42 H42C 0.9800 . ?
